data_2015206
loop_
_publ_author_name
'Ramos Silva, M.'
'Matos Beja, A.'
'Paix\~ao, J. A.'
'Martin-Gil, J.'

_publ_section_title
;Weak antiferromagnetic interactions in hydronium
 diaqua-1\k<i>O</i>,2\k<i>O</i>-trichloro-1\k<i>Cl</i>,2\k^2^<i>Cl</i>-\m-dimethylglycinato-1\k<i>O</i>:2\k^2^<i>O</i>',<i>N</i>-dimethylglycinato-1\k^2^<i>N</i>,<i>O</i>-dicuprate(II)
;
_journal_coeditor_code SK1876
_journal_issue 12
_journal_name_full 'Acta Crystallographica Section C'
_journal_page_first m507
_journal_page_last m509
_journal_paper_doi 10.1107/S0108270105034141
_journal_volume 61
_journal_year 2005
_chemical_formula_iupac '(H3 O) [Cu2 Cl3 (C4 H8 N O2)2 (H2 O)2]'
_chemical_formula_moiety 'H3 O +, C8 H20 Cl3 Cu2 N2 O6 -'
_chemical_formula_sum 'C8 H23 Cl3 Cu2 N2 O7'
_chemical_formula_weight 492.71
_chemical_name_systematic
;hydronium
diaqua-1\kO,2\kO-trichloro-1\kCl;2\k^2^Cl-\m-dimethylglycinato-1\kO:2\k^2^O',N-
dimethylglycinato-1\k^2^N,O-dicuprate(II)
;
_space_group_IT_number 14
_space_group_name_Hall '-P 2ybc'
_symmetry_cell_setting monoclinic
_symmetry_space_group_name_Hall '-P 2ybc'
_symmetry_space_group_name_H-M 'P 1 21/c 1'
_atom_sites_solution_hydrogens geom
_atom_sites_solution_primary direct
_atom_sites_solution_secondary difmap
_audit_creation_method SHELXL-97
_cell_angle_alpha 90.00
_cell_angle_beta 124.292(6)
_cell_angle_gamma 90.00
_cell_formula_units_Z 4
_cell_length_a 15.6775(10)
_cell_length_b 6.2641(4)
_cell_length_c 22.811(2)
_cell_measurement_reflns_used 25
_cell_measurement_temperature 293(2)
_cell_measurement_theta_max 19.80
_cell_measurement_theta_min 11.76
_cell_volume 1850.8(3)
_computing_cell_refinement 'CAD-4 Software'
_computing_data_collection 'CAD-4 Software (Enraf--Nonius, 1989)'
_computing_data_reduction 'HELENA (Spek, 1997)'
_computing_molecular_graphics 'ORTEPII (Johnson, 1976)'
_computing_publication_material SHELXL97
_computing_structure_refinement 'SHELXL97 (Sheldrick, 1997)'
_computing_structure_solution 'SHELXS97 (Sheldrick, 1990)'
_diffrn_ambient_temperature 293(2)
_diffrn_measured_fraction_theta_full 0.996
_diffrn_measured_fraction_theta_max 0.996
_diffrn_measurement_device_type 'Enraf--Nonius CAD-4'
_diffrn_measurement_method 'Profile data from \w--2\q'
_diffrn_radiation_monochromator graphite
_diffrn_radiation_source 'fine-focus sealed tube'
_diffrn_radiation_type MoK\a
_diffrn_radiation_wavelength 0.71073
_diffrn_reflns_av_R_equivalents 0.0286
_diffrn_reflns_av_sigmaI/netI 0.0229
_diffrn_reflns_limit_h_max 20
_diffrn_reflns_limit_h_min 0
_diffrn_reflns_limit_k_max 0
_diffrn_reflns_limit_k_min -8
_diffrn_reflns_limit_l_max 24
_diffrn_reflns_limit_l_min -29
_diffrn_reflns_number 4372
_diffrn_reflns_theta_full 27.49
_diffrn_reflns_theta_max 27.49
_diffrn_reflns_theta_min 3.15
_diffrn_standards_decay_% 1
_diffrn_standards_interval_time 180
_diffrn_standards_number 3
_exptl_absorpt_coefficient_mu 2.759
_exptl_absorpt_correction_T_max 0.718
_exptl_absorpt_correction_T_min 0.485
_exptl_absorpt_correction_type psi-scan
_exptl_absorpt_process_details '(North et al., 1968)'
_exptl_crystal_colour blue
_exptl_crystal_density_diffrn 1.768
_exptl_crystal_density_method 'not measured'
_exptl_crystal_description prism
_exptl_crystal_F_000 1000
_exptl_crystal_size_max 0.44
_exptl_crystal_size_mid 0.29
_exptl_crystal_size_min 0.12
_refine_diff_density_max 0.513
_refine_diff_density_min -0.559
_refine_ls_extinction_method none
_refine_ls_goodness_of_fit_ref 1.037
_refine_ls_hydrogen_treatment mixed
_refine_ls_matrix_type full
_refine_ls_number_parameters 224
_refine_ls_number_reflns 4220
_refine_ls_number_restraints 0
_refine_ls_restrained_S_all 1.037
_refine_ls_R_factor_all 0.0525
_refine_ls_R_factor_gt 0.0293
_refine_ls_shift/su_max 0.000
_refine_ls_shift/su_mean 0.000
_refine_ls_structure_factor_coef Fsqd
_refine_ls_weighting_details 'calc w = 1/[\s^2^(Fo^2^)+(0.0526P)^2^+0.8128P] where P = (Fo^2^+2Fc^2^)/3'
_refine_ls_weighting_scheme calc
_refine_ls_wR_factor_gt 0.0774
_refine_ls_wR_factor_ref 0.0869
_reflns_number_gt 3204
_reflns_number_total 4220
_reflns_threshold_expression I>2\s(I)
_cod_data_source_file sk1876.cif
_cod_data_source_block I
_cod_original_sg_symbol_H-M 'P 21/c'
_cod_database_code 2015206
_cod_database_fobs_code 2015206

loop_
_symmetry_equiv_pos_as_xyz
'x, y, z'
'-x, y+1/2, -z+1/2'
'-x, -y, -z'
'x, -y-1/2, z-1/2'

loop_
_atom_site_label
_atom_site_fract_x
_atom_site_fract_y
_atom_site_fract_z
_atom_site_U_iso_or_equiv
_atom_site_adp_type
_atom_site_calc_flag
_atom_site_refinement_flags
_atom_site_occupancy
_atom_site_disorder_assembly
_atom_site_disorder_group
_atom_site_type_symbol
Cu1 0.79180(3) 0.59563(5) 0.935126(17) 0.02654(10) Uani d . 1 . . Cu
Cu2 0.77286(2) 0.07686(5) 0.708127(17) 0.02666(10) Uani d . 1 . . Cu
Cl1 0.89865(6) 0.27087(11) 1.01316(4) 0.03647(17) Uani d . 1 . . Cl
Cl2 0.71235(7) 0.74033(13) 0.98182(5) 0.04314(19) Uani d . 1 . . Cl
Cl3 0.64579(6) -0.11121(12) 0.69816(5) 0.04075(18) Uani d . 1 . . Cl
O1 0.81926(15) 0.3447(4) 0.78790(10) 0.0353(5) Uani d . 1 . . O
O2 0.83029(15) 0.5732(3) 0.86510(10) 0.0319(4) Uani d . 1 . . O
O3 0.88044(14) 0.1815(3) 0.69637(10) 0.0298(4) Uani d . 1 . . O
O4 0.92472(16) 0.4729(3) 0.66495(12) 0.0379(5) Uani d . 1 . . O
O5 0.91354(19) 0.7772(4) 0.99674(13) 0.0408(5) Uani d . 1 . . O
H51 0.903(3) 0.916(7) 0.997(2) 0.049 Uiso d . 1 . . H
H52 0.958(3) 0.773(6) 0.991(2) 0.049 Uiso d . 1 . . H
O6 0.8767(2) -0.1286(5) 0.77868(16) 0.0520(7) Uani d . 1 . . O
H61 0.869(4) -0.169(8) 0.800(3) 0.062 Uiso d . 1 . . H
H62 0.935(4) -0.110(7) 0.793(2) 0.062 Uiso d . 1 . . H
O7 1.0356(2) 0.3955(4) 0.85651(14) 0.0486(6) Uani d . 1 . . O
H71 0.953(4) 0.388(7) 0.827(2) 0.073 Uiso d . 1 . . H
H72 1.057(3) 0.496(8) 0.830(2) 0.073 Uiso d . 1 . . H
H73 1.063(3) 0.486(8) 0.902(3) 0.073 Uiso d . 1 . . H
N1 0.67234(17) 0.4130(4) 0.86306(11) 0.0259(5) Uani d . 1 . . N
N2 0.68306(17) 0.2782(4) 0.62596(12) 0.0277(5) Uani d . 1 . . N
C1 0.79320(19) 0.4090(5) 0.82703(13) 0.0267(5) Uani d . 1 . . C
C2 0.7150(2) 0.2827(5) 0.83157(15) 0.0312(6) Uani d . 1 . . C
H2A 0.6595 0.2370 0.7844 0.037 Uiso calc R 1 . . H
H2B 0.7476 0.1563 0.8603 0.037 Uiso calc R 1 . . H
C3 0.6279(2) 0.2719(5) 0.89159(15) 0.0344(6) Uani d . 1 . . C
H3A 0.5738 0.1867 0.8539 0.052 Uiso calc R 1 . . H
H3B 0.6001 0.3575 0.9120 0.052 Uiso calc R 1 . . H
H3C 0.6809 0.1802 0.9273 0.052 Uiso calc R 1 . . H
C4 0.5913(2) 0.5563(6) 0.80885(16) 0.0418(7) Uani d . 1 . . C
H4A 0.5341 0.4728 0.7728 0.063 Uiso calc R 1 . . H
H4B 0.6186 0.6397 0.7878 0.063 Uiso calc R 1 . . H
H4C 0.5683 0.6496 0.8307 0.063 Uiso calc R 1 . . H
C5 0.8607(2) 0.3649(5) 0.66682(13) 0.0272(6) Uani d . 1 . . C
C6 0.7538(2) 0.4503(5) 0.63561(15) 0.0310(6) Uani d . 1 . . C
H6A 0.7559 0.5585 0.6668 0.037 Uiso calc R 1 . . H
H6B 0.7285 0.5165 0.5902 0.037 Uiso calc R 1 . . H
C7 0.5917(2) 0.3666(6) 0.62082(18) 0.0413(7) Uani d . 1 . . C
H7A 0.6133 0.4397 0.6641 0.062 Uiso calc R 1 . . H
H7B 0.5456 0.2526 0.6132 0.062 Uiso calc R 1 . . H
H7C 0.5570 0.4650 0.5818 0.062 Uiso calc R 1 . . H
C8 0.6480(3) 0.1583(7) 0.55975(17) 0.0526(9) Uani d . 1 . . C
H8A 0.6092 0.2516 0.5196 0.079 Uiso calc R 1 . . H
H8B 0.6052 0.0410 0.5551 0.079 Uiso calc R 1 . . H
H8C 0.7070 0.1048 0.5617 0.079 Uiso calc R 1 . . H

loop_
_atom_site_aniso_label
_atom_site_aniso_U_11
_atom_site_aniso_U_22
_atom_site_aniso_U_33
_atom_site_aniso_U_12
_atom_site_aniso_U_13
_atom_site_aniso_U_23
Cu1 0.02987(18) 0.02634(18) 0.02809(17) -0.00363(14) 0.01915(14) -0.00560(13)
Cu2 0.02481(17) 0.02666(17) 0.03229(18) -0.00024(13) 0.01839(14) 0.00093(14)
Cl1 0.0353(4) 0.0273(3) 0.0389(4) 0.0012(3) 0.0162(3) -0.0020(3)
Cl2 0.0590(5) 0.0380(4) 0.0542(5) -0.0021(4) 0.0451(4) -0.0091(3)
Cl3 0.0356(4) 0.0365(4) 0.0576(5) -0.0080(3) 0.0307(4) -0.0022(3)
O1 0.0334(10) 0.0487(12) 0.0334(10) -0.0082(10) 0.0245(9) -0.0109(10)
O2 0.0323(10) 0.0375(11) 0.0324(10) -0.0097(9) 0.0222(9) -0.0085(9)
O3 0.0285(10) 0.0332(10) 0.0352(10) 0.0032(8) 0.0224(9) 0.0038(9)
O4 0.0322(11) 0.0393(12) 0.0482(12) -0.0049(9) 0.0263(10) 0.0012(10)
N1 0.0251(10) 0.0324(12) 0.0236(10) -0.0022(9) 0.0157(9) -0.0008(9)
N2 0.0242(11) 0.0356(12) 0.0243(11) -0.0003(10) 0.0143(9) -0.0034(10)
C1 0.0199(12) 0.0372(15) 0.0212(11) 0.0010(11) 0.0105(10) 0.0003(11)
C2 0.0327(14) 0.0370(15) 0.0313(14) -0.0105(12) 0.0226(12) -0.0110(12)
C3 0.0325(15) 0.0439(17) 0.0331(15) -0.0074(13) 0.0224(13) 0.0016(13)
C4 0.0318(15) 0.057(2) 0.0359(15) 0.0063(15) 0.0184(13) 0.0144(15)
C5 0.0296(13) 0.0328(14) 0.0218(12) 0.0011(11) 0.0161(11) -0.0020(11)
C6 0.0319(14) 0.0325(14) 0.0314(13) 0.0033(12) 0.0195(12) 0.0079(12)
C7 0.0292(15) 0.0477(18) 0.0460(18) 0.0066(14) 0.0207(14) 0.0048(15)
C8 0.051(2) 0.070(2) 0.0312(16) -0.0045(19) 0.0194(15) -0.0156(17)
O7 0.0471(14) 0.0521(15) 0.0518(14) -0.0093(12) 0.0309(12) -0.0062(12)
O6 0.0320(12) 0.0500(15) 0.0691(18) 0.0056(11) 0.0254(13) 0.0270(13)
O5 0.0409(13) 0.0318(11) 0.0527(14) -0.0095(10) 0.0282(11) -0.0147(10)

loop_
_atom_type_symbol
_atom_type_description
_atom_type_scat_dispersion_real
_atom_type_scat_dispersion_imag
_atom_type_scat_source
C C 0.0033 0.0016 'International Tables Vol C Tables 4.2.6.8 and 6.1.1.4'
H H 0.0000 0.0000 'International Tables Vol C Tables 4.2.6.8 and 6.1.1.4'
Cl Cl 0.1484 0.1585 'International Tables Vol C Tables 4.2.6.8 and 6.1.1.4'
Cu Cu 0.3201 1.2651 'International Tables Vol C Tables 4.2.6.8 and 6.1.1.4'
N N 0.0061 0.0033 'International Tables Vol C Tables 4.2.6.8 and 6.1.1.4'
O O 0.0106 0.0060 'International Tables Vol C Tables 4.2.6.8 and 6.1.1.4'

loop_
_geom_angle_atom_site_label_1
_geom_angle_atom_site_label_2
_geom_angle_atom_site_label_3
_geom_angle
_geom_angle_publ_flag
O5 Cu1 O2 90.19(9) ?
O5 Cu1 N1 172.60(10) ?
O2 Cu1 N1 82.46(8) ?
O5 Cu1 Cl2 90.10(8) ?
O2 Cu1 Cl2 154.95(7) ?
N1 Cu1 Cl2 96.19(7) ?
O5 Cu1 Cl1 88.39(8) ?
O2 Cu1 Cl1 97.10(6) ?
N1 Cu1 Cl1 93.36(7) ?
Cl2 Cu1 Cl1 107.94(3) ?
O3 Cu2 O6 87.24(10) ?
O3 Cu2 N2 82.45(9) ?
O6 Cu2 N2 167.74(11) ?
O3 Cu2 Cl3 163.01(7) ?
O6 Cu2 Cl3 91.02(8) ?
N2 Cu2 Cl3 96.90(7) ?
O3 Cu2 O1 87.18(8) ?
O6 Cu2 O1 94.78(12) ?
N2 Cu2 O1 91.33(9) ?
Cl3 Cu2 O1 109.81(5) ?
C1 O1 Cu2 136.87(19) yes
C1 O2 Cu1 112.19(17) yes
C5 O3 Cu2 113.62(17) ?
C2 N1 C4 110.0(2) ?
C2 N1 C3 109.8(2) ?
C4 N1 C3 109.5(2) ?
C2 N1 Cu1 104.15(16) ?
C4 N1 Cu1 107.73(19) ?
C3 N1 Cu1 115.55(17) ?
C6 N2 C7 110.6(2) ?
C6 N2 C8 109.8(2) ?
C7 N2 C8 108.8(2) ?
C6 N2 Cu2 104.19(16) ?
C7 N2 Cu2 116.34(18) ?
C8 N2 Cu2 106.9(2) ?
O1 C1 O2 123.5(3) yes
O1 C1 C2 119.2(3) ?
O2 C1 C2 117.3(2) ?
N1 C2 C1 110.6(2) ?
N1 C2 H2A 109.5 ?
C1 C2 H2A 109.5 ?
N1 C2 H2B 109.5 ?
C1 C2 H2B 109.5 ?
H2A C2 H2B 108.1 ?
N1 C3 H3A 109.5 ?
N1 C3 H3B 109.5 ?
H3A C3 H3B 109.5 ?
N1 C3 H3C 109.5 ?
H3A C3 H3C 109.5 ?
H3B C3 H3C 109.5 ?
N1 C4 H4A 109.5 ?
N1 C4 H4B 109.5 ?
H4A C4 H4B 109.5 ?
N1 C4 H4C 109.5 ?
H4A C4 H4C 109.5 ?
H4B C4 H4C 109.5 ?
O4 C5 O3 123.5(3) yes
O4 C5 C6 120.1(3) ?
O3 C5 C6 116.3(2) ?
N2 C6 C5 110.8(2) ?
N2 C6 H6A 109.5 ?
C5 C6 H6A 109.5 ?
N2 C6 H6B 109.5 ?
C5 C6 H6B 109.5 ?
H6A C6 H6B 108.1 ?
N2 C7 H7A 109.5 ?
N2 C7 H7B 109.5 ?
H7A C7 H7B 109.5 ?
N2 C7 H7C 109.5 ?
H7A C7 H7C 109.5 ?
H7B C7 H7C 109.5 ?
N2 C8 H8A 109.5 ?
N2 C8 H8B 109.5 ?
H8A C8 H8B 109.5 ?
N2 C8 H8C 109.5 ?
H8A C8 H8C 109.5 ?
H8B C8 H8C 109.5 ?
H71 O7 H72 110(3) ?
H71 O7 H73 109(3) ?
H72 O7 H73 100(3) ?
Cu2 O6 H61 118(5) ?
Cu2 O6 H62 119(3) ?
H61 O6 H62 115(6) ?
Cu1 O5 H51 118(3) ?
Cu1 O5 H52 118(3) ?
H51 O5 H52 103(4) ?

loop_
_geom_bond_atom_site_label_1
_geom_bond_atom_site_label_2
_geom_bond_site_symmetry_2
_geom_bond_distance
_geom_bond_publ_flag
Cu1 O5 . 1.972(2) yes
Cu1 O2 . 2.0055(19) yes
Cu1 N1 . 2.012(2) yes
Cu1 Cl2 . 2.2367(8) yes
Cu1 Cl1 . 2.5986(8) yes
Cu2 O3 . 1.9636(19) yes
Cu2 O6 . 1.986(3) yes
Cu2 N2 . 2.028(2) yes
Cu2 Cl3 . 2.2131(8) yes
Cu2 O1 . 2.272(2) yes
O1 C1 . 1.240(3) ?
O2 C1 . 1.257(3) ?
O3 C5 . 1.279(3) ?
O4 C5 . 1.231(3) ?
N1 C2 . 1.473(3) ?
N1 C4 . 1.476(4) ?
N1 C3 . 1.484(3) ?
N2 C6 . 1.471(4) ?
N2 C7 . 1.477(4) ?
N2 C8 . 1.487(4) ?
C1 C2 . 1.512(4) ?
C2 H2A . 0.9700 ?
C2 H2B . 0.9700 ?
C3 H3A . 0.9600 ?
C3 H3B . 0.9600 ?
C3 H3C . 0.9600 ?
C4 H4A . 0.9600 ?
C4 H4B . 0.9600 ?
C4 H4C . 0.9600 ?
C5 C6 . 1.503(4) ?
C6 H6A . 0.9700 ?
C6 H6B . 0.9700 ?
C7 H7A . 0.9600 ?
C7 H7B . 0.9600 ?
C7 H7C . 0.9600 ?
C8 H8A . 0.9600 ?
C8 H8B . 0.9600 ?
C8 H8C . 0.9600 ?
O7 H71 . 1.07(5) ?
O7 H72 . 1.05(5) ?
O7 H73 . 1.04(5) ?
O6 H61 . 0.62(5) ?
O6 H62 . 0.78(5) ?
O5 H51 . 0.89(4) ?
O5 H52 . 0.78(4) ?

loop_
_geom_hbond_atom_site_label_D
_geom_hbond_atom_site_label_H
_geom_hbond_atom_site_label_A
_geom_hbond_site_symmetry_A
_geom_hbond_distance_DH
_geom_hbond_distance_HA
_geom_hbond_distance_DA
_geom_hbond_angle_DHA
O5 H51 Cl1 1_565 0.89(4) 2.26(4) 3.139(2) 172(4)
O5 H52 Cl1 3_767 0.78(4) 2.31(4) 3.092(3) 172(4)
O6 H61 O2 1_545 0.62(5) 2.49(5) 3.086(3) 164(6)
O6 H62 O4 2_746 0.78(5) 1.92(5) 2.690(3) 172(5)
O7 H71 O1 . 1.07(5) 1.77(5) 2.841(3) 172(4)
O7 H72 O3 2_756 1.05(5) 1.83(5) 2.861(3) 168(4)
O7 H73 Cl1 3_767 1.04(5) 2.26(5) 3.289(3) 169(4)

loop_
_geom_torsion_atom_site_label_1
_geom_torsion_atom_site_label_2
_geom_torsion_atom_site_label_3
_geom_torsion_atom_site_label_4
_geom_torsion
_geom_torsion_publ_flag
O3 Cu2 O1 C1 -178.6(3) ?
O6 Cu2 O1 C1 -91.6(3) ?
N2 Cu2 O1 C1 99.1(3) ?
Cl3 Cu2 O1 C1 1.2(3) ?
O5 Cu1 O2 C1 156.33(19) ?
N1 Cu1 O2 C1 -24.54(19) ?
Cl2 Cu1 O2 C1 -113.0(2) ?
Cl1 Cu1 O2 C1 67.93(18) ?
O6 Cu2 O3 C5 -162.6(2) ?
N2 Cu2 O3 C5 24.09(18) ?
Cl3 Cu2 O3 C5 113.0(2) ?
O1 Cu2 O3 C5 -67.63(18) ?
O2 Cu1 N1 C2 31.70(17) ?
Cl2 Cu1 N1 C2 -173.50(16) ?
Cl1 Cu1 N1 C2 -65.03(16) ?
O2 Cu1 N1 C4 -85.07(18) ?
Cl2 Cu1 N1 C4 69.73(17) ?
Cl1 Cu1 N1 C4 178.20(17) ?
O2 Cu1 N1 C3 152.2(2) ?
Cl2 Cu1 N1 C3 -53.0(2) ?
Cl1 Cu1 N1 C3 55.4(2) ?
O3 Cu2 N2 C6 -30.90(17) ?
O6 Cu2 N2 C6 -63.9(6) ?
Cl3 Cu2 N2 C6 166.21(16) ?
O1 Cu2 N2 C6 56.08(17) ?
O3 Cu2 N2 C7 -153.0(2) ?
O6 Cu2 N2 C7 174.1(5) ?
Cl3 Cu2 N2 C7 44.2(2) ?
O1 Cu2 N2 C7 -66.0(2) ?
O3 Cu2 N2 C8 85.3(2) ?
O6 Cu2 N2 C8 52.3(6) ?
Cl3 Cu2 N2 C8 -77.6(2) ?
O1 Cu2 N2 C8 172.3(2) ?
Cu2 O1 C1 O2 -176.76(19) ?
Cu2 O1 C1 C2 5.0(4) ?
Cu1 O2 C1 O1 -168.6(2) ?
Cu1 O2 C1 C2 9.8(3) ?
C4 N1 C2 C1 80.4(3) yes
C3 N1 C2 C1 -159.1(2) yes
Cu1 N1 C2 C1 -34.8(3) ?
O1 C1 C2 N1 -163.6(2) ?
O2 C1 C2 N1 18.0(3) ?
Cu2 O3 C5 O4 167.9(2) ?
Cu2 O3 C5 C6 -9.9(3) ?
C7 N2 C6 C5 159.4(2) yes
C8 N2 C6 C5 -80.6(3) yes
Cu2 N2 C6 C5 33.6(2) ?
O4 C5 C6 N2 164.6(2) ?
O3 C5 C6 N2 -17.5(3) ?
